data_7159340
loop_
_publ_author_name
'He, Ying'
'Wang, Qing'
'Yin, Hongquan'
'Chen, Fu-Xue'

_publ_section_title
;
 Copper(I)-catalyzed electrophilic
 thiocyanation/dearomatization/spirocyclization of benzofurans to
 synthesize benzannulated spiroketals.
;
_journal_issue 20
_journal_name_full 'Organic &amp; biomolecular chemistry'
_journal_page_first 4216
_journal_page_last 4219
_journal_paper_doi 10.1039/d3ob00438d
_journal_volume 21
_journal_year 2023
_chemical_formula_sum 'C13 H13 N O2 S'
_chemical_formula_weight 247.30
_space_group_crystal_system orthorhombic
_space_group_IT_number 33
_space_group_name_Hall 'P 2c -2n'
_space_group_name_H-M_alt 'P n a 21'
_atom_sites_solution_hydrogens geom
_audit_creation_method SHELXL-2014/7
_audit_update_record
;
2023-03-21 deposited with the CCDC.	2023-05-03 downloaded from the CCDC.
;
_cell_angle_alpha 90
_cell_angle_beta 90
_cell_angle_gamma 90
_cell_formula_units_Z 8
_cell_length_a 16.128(6)
_cell_length_b 5.8764(19)
_cell_length_c 26.359(9)
_cell_measurement_reflns_used 3451
_cell_measurement_temperature 296(2)
_cell_measurement_theta_max 16.92
_cell_measurement_theta_min 2.64
_cell_volume 2498.2(15)
_computing_structure_refinement 'SHELXL-2014/7 (Sheldrick, 2014)'
_diffrn_ambient_temperature 296(2)
_diffrn_measured_fraction_theta_full 0.993
_diffrn_measured_fraction_theta_max 0.993
_diffrn_measurement_device_type ccd
_diffrn_radiation_type MoK\a
_diffrn_radiation_wavelength 0.71073
_diffrn_reflns_av_R_equivalents 0.1676
_diffrn_reflns_av_unetI/netI 0.1445
_diffrn_reflns_Laue_measured_fraction_full 0.993
_diffrn_reflns_Laue_measured_fraction_max 0.993
_diffrn_reflns_limit_h_max 19
_diffrn_reflns_limit_h_min -16
_diffrn_reflns_limit_k_max 6
_diffrn_reflns_limit_k_min -6
_diffrn_reflns_limit_l_max 31
_diffrn_reflns_limit_l_min -30
_diffrn_reflns_number 29056
_diffrn_reflns_point_group_measured_fraction_full 0.973
_diffrn_reflns_point_group_measured_fraction_max 0.973
_diffrn_reflns_theta_full 24.992
_diffrn_reflns_theta_max 24.992
_diffrn_reflns_theta_min 2.526
_exptl_absorpt_coefficient_mu 0.248
_exptl_absorpt_correction_type multi-scan
_exptl_absorpt_process_details sadabs
_exptl_crystal_colour colorless
_exptl_crystal_density_diffrn 1.315
_exptl_crystal_description block
_exptl_crystal_F_000 1040
_exptl_crystal_size_max 0.200
_exptl_crystal_size_mid 0.200
_exptl_crystal_size_min 0.200
_exptl_transmission_factor_max 0.864
_exptl_transmission_factor_min 0.864
_refine_diff_density_max 0.541
_refine_diff_density_min -0.404
_refine_diff_density_rms 0.094
_refine_ls_abs_structure_details
;
 Flack x determined using 699 quotients [(I+)-(I-)]/[(I+)+(I-)]
 (Parsons, Flack and Wagner, Acta Cryst. B69 (2013) 249-259).
;
_refine_ls_abs_structure_Flack 0.48(8)
_refine_ls_extinction_method none
_refine_ls_goodness_of_fit_ref 0.996
_refine_ls_hydrogen_treatment constr
_refine_ls_matrix_type full
_refine_ls_number_parameters 283
_refine_ls_number_reflns 4260
_refine_ls_number_restraints 229
_refine_ls_restrained_S_all 0.994
_refine_ls_R_factor_all 0.2397
_refine_ls_R_factor_gt 0.1322
_refine_ls_shift/su_max 0.000
_refine_ls_shift/su_mean 0.000
_refine_ls_structure_factor_coef Fsqd
_refine_ls_weighting_details 'w=1/[\s^2^(Fo^2^)+(0.0137P)^2^+32.7393P] where P=(Fo^2^+2Fc^2^)/3'
_refine_ls_weighting_scheme calc
_refine_ls_wR_factor_gt 0.2315
_refine_ls_wR_factor_ref 0.2698
_reflns_Friedel_coverage 0.916
_reflns_Friedel_fraction_full 0.953
_reflns_Friedel_fraction_max 0.953
_reflns_number_gt 2207
_reflns_number_total 4260
_reflns_threshold_expression 'I > 2\s(I)'
_cod_data_source_file d3ob00438d2.cif
_cod_data_source_block 1_a
_cod_depositor_comments 'Adding full bibliography for 7159340.cif.'
_cod_original_cell_volume 2498.3(15)
_cod_database_code 7159340
_shelx_shelxl_version_number 2014/7
_shelx_space_group_comment
;
The symmetry employed for this shelxl refinement is uniquely defined
by the following loop, which should always be used as a source of
symmetry information in preference to the above space-group names.
They are only intended as comments.
;
_shelx_estimated_absorpt_t_min 0.952
_shelx_estimated_absorpt_t_max 0.952

loop_
_space_group_symop_operation_xyz
'x, y, z'
'-x, -y, z+1/2'
'x+1/2, -y+1/2, z'
'-x+1/2, y+1/2, z+1/2'

loop_
_atom_site_label
_atom_site_type_symbol
_atom_site_fract_x
_atom_site_fract_y
_atom_site_fract_z
_atom_site_U_iso_or_equiv
_atom_site_adp_type
_atom_site_occupancy
_atom_site_site_symmetry_order
_atom_site_calc_flag
_atom_site_refinement_flags_posn
_atom_site_refinement_flags_adp
_atom_site_refinement_flags_occupancy
_atom_site_disorder_assembly
_atom_site_disorder_group
C1 C 0.7136(15) 0.437(4) 0.3537(10) 0.088(5) Uani 1 1 d . U . . .
H1A H 0.7226 0.2780 0.3456 0.105 Uiso 1 1 calc R U . . .
H1B H 0.7579 0.4883 0.3758 0.105 Uiso 1 1 calc R U . . .
C2 C 0.7114(15) 0.577(5) 0.3062(10) 0.094(5) Uani 1 1 d . U . . .
H2A H 0.7447 0.7135 0.3103 0.113 Uiso 1 1 calc R U . . .
H2B H 0.7335 0.4906 0.2779 0.113 Uiso 1 1 calc R U . . .
C3 C 0.6244(13) 0.639(4) 0.2965(9) 0.077(5) Uani 1 1 d . U . . .
H3A H 0.6198 0.7919 0.2831 0.092 Uiso 1 1 calc R U . . .
H3B H 0.5986 0.5332 0.2730 0.092 Uiso 1 1 calc R U . . .
C4 C 0.5868(13) 0.621(4) 0.3475(8) 0.061(4) Uani 1 1 d . U . . .
C5 C 0.4949(12) 0.572(3) 0.3561(7) 0.055(4) Uani 1 1 d . U . . .
H5 H 0.4897 0.4115 0.3658 0.066 Uiso 1 1 calc R U . . .
C6 C 0.4717(9) 0.711(2) 0.4007(4) 0.054(4) Uani 1 1 d G U . . .
C7 C 0.5337(7) 0.874(2) 0.4054(5) 0.056(4) Uani 1 1 d G U . . .
C8 C 0.5278(8) 1.041(2) 0.4426(6) 0.066(5) Uani 1 1 d G U . . .
H8 H 0.5693 1.1503 0.4457 0.079 Uiso 1 1 calc R U . . .
C9 C 0.4599(9) 1.045(2) 0.4750(5) 0.071(5) Uani 1 1 d G U . . .
H9 H 0.4560 1.1571 0.4999 0.085 Uiso 1 1 calc R U . . .
C10 C 0.3979(7) 0.882(3) 0.4703(5) 0.070(5) Uani 1 1 d G U . . .
H10 H 0.3525 0.8852 0.4921 0.084 Uiso 1 1 calc R U . . .
C11 C 0.4038(7) 0.715(2) 0.4332(5) 0.070(5) Uani 1 1 d G U . . .
C12 C 0.3391(15) 0.542(4) 0.4284(11) 0.093(8) Uani 1 1 d . U . . .
H12A H 0.3527 0.4412 0.4010 0.139 Uiso 1 1 calc R U . . .
H12B H 0.3352 0.4578 0.4594 0.139 Uiso 1 1 calc R U . . .
H12C H 0.2870 0.6149 0.4215 0.139 Uiso 1 1 calc R U . . .
C13 C 0.4328(13) 0.901(4) 0.2999(10) 0.059(4) Uani 1 1 d . U . . .
C14 C 0.1727(14) 0.974(5) 0.5072(9) 0.083(5) Uani 1 1 d . U . . .
H14A H 0.1788 0.8766 0.4778 0.100 Uiso 1 1 calc R U . . .
H14B H 0.1815 1.1310 0.4972 0.100 Uiso 1 1 calc R U . . .
C15 C 0.0861(14) 0.943(4) 0.5323(9) 0.081(5) Uani 1 1 d . U . . .
H15A H 0.0679 1.0839 0.5477 0.098 Uiso 1 1 calc R U . . .
H15B H 0.0456 0.8973 0.5071 0.098 Uiso 1 1 calc R U . . .
C16 C 0.0949(13) 0.766(4) 0.5708(9) 0.077(5) Uani 1 1 d . U . . .
H16A H 0.0760 0.6196 0.5583 0.092 Uiso 1 1 calc R U . . .
H16B H 0.0645 0.8043 0.6014 0.092 Uiso 1 1 calc R U . . .
C17 C 0.1912(13) 0.766(4) 0.5804(8) 0.062(4) Uani 1 1 d . U . . .
C18 C 0.2253(12) 0.820(3) 0.6321(7) 0.050(4) Uani 1 1 d . U . . .
H18 H 0.2411 0.9814 0.6325 0.061 Uiso 1 1 calc R U . . .
C19 C 0.3059(8) 0.675(2) 0.6323(5) 0.056(4) Uani 1 1 d G U . . .
C20 C 0.2945(7) 0.513(2) 0.5945(5) 0.061(4) Uani 1 1 d G U . . .
C21 C 0.3530(9) 0.343(2) 0.5874(5) 0.072(5) Uani 1 1 d G U . . .
H21 H 0.3454 0.2343 0.5621 0.087 Uiso 1 1 calc R U . . .
C22 C 0.4229(8) 0.334(2) 0.6182(6) 0.070(5) Uani 1 1 d G U . . .
H22 H 0.4621 0.2195 0.6135 0.084 Uiso 1 1 calc R U . . .
C23 C 0.4343(7) 0.495(3) 0.6560(5) 0.069(5) Uani 1 1 d G U . . .
H23 H 0.4810 0.4895 0.6766 0.083 Uiso 1 1 calc R U . . .
C24 C 0.3757(9) 0.666(2) 0.6631(5) 0.066(4) Uani 1 1 d G U . . .
C25 C 0.3817(15) 0.848(4) 0.7036(8) 0.088(7) Uani 1 1 d . U . . .
H25A H 0.3346 0.9472 0.7013 0.132 Uiso 1 1 calc R U . . .
H25B H 0.3829 0.7778 0.7364 0.132 Uiso 1 1 calc R U . . .
H25C H 0.4316 0.9348 0.6987 0.132 Uiso 1 1 calc R U . . .
C26 C 0.1537(14) 0.473(4) 0.6816(10) 0.065(5) Uani 1 1 d . U . . .
N1 N 0.4317(13) 1.094(3) 0.2982(10) 0.082(5) Uani 1 1 d . U . . .
N2 N 0.1521(15) 0.289(3) 0.6838(10) 0.101(6) Uani 1 1 d . U . . .
O1 O 0.6320(9) 0.469(3) 0.3783(6) 0.076(4) Uani 1 1 d . U . . .
O2 O 0.5967(8) 0.849(2) 0.3717(5) 0.059(3) Uani 1 1 d . U . . .
O3 O 0.2264(9) 0.911(3) 0.5454(5) 0.073(4) Uani 1 1 d . U . . .
O4 O 0.2190(9) 0.534(2) 0.5689(5) 0.065(3) Uani 1 1 d . U . . .
S1 S 0.4302(4) 0.6170(8) 0.2999(2) 0.0597(14) Uani 1 1 d . U . . .
S2 S 0.1598(4) 0.7655(9) 0.6868(2) 0.0593(14) Uani 1 1 d . U . . .

loop_
_atom_site_aniso_label
_atom_site_aniso_U_11
_atom_site_aniso_U_22
_atom_site_aniso_U_33
_atom_site_aniso_U_23
_atom_site_aniso_U_13
_atom_site_aniso_U_12
C1 0.067(10) 0.082(11) 0.114(12) -0.015(10) 0.008(10) 0.010(10)
C2 0.083(10) 0.093(11) 0.108(12) -0.020(10) 0.013(11) 0.004(10)
C3 0.081(10) 0.063(9) 0.086(10) -0.021(9) 0.009(10) 0.009(9)
C4 0.061(7) 0.047(7) 0.076(8) -0.012(7) 0.006(7) 0.010(7)
C5 0.060(8) 0.037(7) 0.068(8) -0.002(7) -0.005(7) -0.001(7)
C6 0.052(8) 0.044(8) 0.066(8) 0.001(7) 0.000(7) -0.002(7)
C7 0.057(8) 0.044(8) 0.066(8) -0.004(7) 0.003(7) -0.003(7)
C8 0.060(9) 0.061(10) 0.078(10) -0.013(9) 0.000(9) -0.004(9)
C9 0.063(10) 0.067(10) 0.082(10) -0.013(9) 0.009(9) 0.006(9)
C10 0.059(9) 0.067(10) 0.084(10) -0.004(9) 0.014(9) 0.004(9)
C11 0.056(9) 0.067(10) 0.087(10) 0.007(9) 0.001(9) -0.008(9)
C12 0.068(15) 0.093(17) 0.118(18) 0.009(15) 0.014(14) -0.015(14)
C13 0.055(9) 0.048(9) 0.074(9) 0.000(10) -0.020(9) 0.002(9)
C14 0.070(10) 0.099(11) 0.080(11) 0.022(10) -0.003(9) 0.009(10)
C15 0.057(10) 0.096(11) 0.091(11) 0.017(10) -0.007(9) 0.013(10)
C16 0.059(9) 0.087(10) 0.084(10) 0.011(9) -0.003(9) 0.004(10)
C17 0.058(7) 0.064(7) 0.065(7) 0.012(7) 0.007(7) 0.006(7)
C18 0.054(7) 0.045(7) 0.053(7) 0.007(7) 0.020(7) 0.003(7)
C19 0.051(8) 0.053(8) 0.064(8) 0.006(7) 0.012(7) -0.004(7)
C20 0.046(8) 0.060(8) 0.078(8) 0.000(8) 0.015(7) 0.001(8)
C21 0.058(9) 0.069(10) 0.090(10) 0.001(9) 0.018(9) 0.001(9)
C22 0.038(9) 0.076(11) 0.096(11) 0.018(9) 0.016(9) 0.003(9)
C23 0.041(9) 0.075(11) 0.092(11) 0.023(9) 0.011(9) 0.005(9)
C24 0.056(9) 0.060(9) 0.082(10) 0.012(8) 0.005(8) -0.006(8)
C25 0.101(16) 0.087(16) 0.076(15) 0.006(12) -0.005(13) -0.007(15)
C26 0.072(10) 0.044(9) 0.078(10) -0.001(10) 0.030(9) 0.013(9)
N1 0.093(12) 0.040(10) 0.113(13) -0.001(12) -0.024(12) 0.011(11)
N2 0.131(16) 0.043(11) 0.130(15) 0.000(13) 0.040(14) 0.013(13)
O1 0.059(8) 0.064(8) 0.106(9) -0.001(7) -0.002(7) 0.006(7)
O2 0.063(7) 0.045(6) 0.069(7) -0.008(6) 0.013(6) 0.000(6)
O3 0.074(8) 0.084(9) 0.063(8) 0.019(7) 0.003(7) 0.009(8)
O4 0.068(7) 0.058(7) 0.070(7) -0.006(7) 0.008(6) -0.002(7)
S1 0.072(3) 0.038(3) 0.070(3) -0.004(3) -0.019(3) 0.002(3)
S2 0.074(3) 0.043(3) 0.061(3) 0.000(3) 0.014(3) 0.009(3)

loop_
_atom_type_symbol
_atom_type_description
_atom_type_scat_dispersion_real
_atom_type_scat_dispersion_imag
_atom_type_scat_source
C C 0.0033 0.0016 'International Tables Vol C Tables 4.2.6.8 and 6.1.1.4'
H H 0.0000 0.0000 'International Tables Vol C Tables 4.2.6.8 and 6.1.1.4'
N N 0.0061 0.0033 'International Tables Vol C Tables 4.2.6.8 and 6.1.1.4'
O O 0.0106 0.0060 'International Tables Vol C Tables 4.2.6.8 and 6.1.1.4'
S S 0.1246 0.1234 'International Tables Vol C Tables 4.2.6.8 and 6.1.1.4'

loop_
_geom_angle_atom_site_label_1
_geom_angle_atom_site_label_2
_geom_angle_atom_site_label_3
_geom_angle
_geom_angle_site_symmetry_1
_geom_angle_site_symmetry_3
_geom_angle_publ_flag
O1 C1 C2 106(2) . . ?
O1 C1 H1A 110.5 . . ?
C2 C1 H1A 110.5 . . ?
O1 C1 H1B 110.5 . . ?
C2 C1 H1B 110.5 . . ?
H1A C1 H1B 108.7 . . ?
C3 C2 C1 108(2) . . ?
C3 C2 H2A 110.2 . . ?
C1 C2 H2A 110.2 . . ?
C3 C2 H2B 110.2 . . ?
C1 C2 H2B 110.2 . . ?
H2A C2 H2B 108.5 . . ?
C4 C3 C2 102(2) . . ?
C4 C3 H3A 111.3 . . ?
C2 C3 H3A 111.3 . . ?
C4 C3 H3B 111.3 . . ?
C2 C3 H3B 111.3 . . ?
H3A C3 H3B 109.2 . . ?
O1 C4 C3 110.9(18) . . ?
O1 C4 O2 105.5(16) . . ?
C3 C4 O2 106.5(18) . . ?
O1 C4 C5 107.2(18) . . ?
C3 C4 C5 123(2) . . ?
O2 C4 C5 102.2(15) . . ?
C6 C5 C4 104.9(16) . . ?
C6 C5 S1 114.8(13) . . ?
C4 C5 S1 113.9(15) . . ?
C6 C5 H5 107.7 . . ?
C4 C5 H5 107.7 . . ?
S1 C5 H5 107.7 . . ?
C7 C6 C11 120.0 . . ?
C7 C6 C5 105.7(12) . . ?
C11 C6 C5 134.2(12) . . ?
O2 C7 C6 113.9(11) . . ?
O2 C7 C8 126.1(11) . . ?
C6 C7 C8 120.0 . . ?
C9 C8 C7 120.0 . . ?
C9 C8 H8 120.0 . . ?
C7 C8 H8 120.0 . . ?
C8 C9 C10 120.0 . . ?
C8 C9 H9 120.0 . . ?
C10 C9 H9 120.0 . . ?
C9 C10 C11 120.0 . . ?
C9 C10 H10 120.0 . . ?
C11 C10 H10 120.0 . . ?
C10 C11 C6 120.0 . . ?
C10 C11 C12 120.2(14) . . ?
C6 C11 C12 119.8(14) . . ?
C11 C12 H12A 109.5 . . ?
C11 C12 H12B 109.5 . . ?
H12A C12 H12B 109.5 . . ?
C11 C12 H12C 109.5 . . ?
H12A C12 H12C 109.5 . . ?
H12B C12 H12C 109.5 . . ?
N1 C13 S1 177(3) . . ?
O3 C14 C15 102.9(18) . . ?
O3 C14 H14A 111.2 . . ?
C15 C14 H14A 111.2 . . ?
O3 C14 H14B 111.2 . . ?
C15 C14 H14B 111.2 . . ?
H14A C14 H14B 109.1 . . ?
C16 C15 C14 107.0(19) . . ?
C16 C15 H15A 110.3 . . ?
C14 C15 H15A 110.3 . . ?
C16 C15 H15B 110.3 . . ?
C14 C15 H15B 110.3 . . ?
H15A C15 H15B 108.6 . . ?
C15 C16 C17 102.1(19) . . ?
C15 C16 H16A 111.4 . . ?
C17 C16 H16A 111.4 . . ?
C15 C16 H16B 111.4 . . ?
C17 C16 H16B 111.4 . . ?
H16A C16 H16B 109.2 . . ?
O3 C17 O4 108.1(16) . . ?
O3 C17 C18 108.7(18) . . ?
O4 C17 C18 105.9(17) . . ?
O3 C17 C16 107.3(17) . . ?
O4 C17 C16 105.7(19) . . ?
C18 C17 C16 120.5(18) . . ?
C17 C18 C19 101.0(14) . . ?
C17 C18 S2 117.9(15) . . ?
C19 C18 S2 112.7(12) . . ?
C17 C18 H18 108.2 . . ?
C19 C18 H18 108.2 . . ?
S2 C18 H18 108.2 . . ?
C20 C19 C24 120.0 . . ?
C20 C19 C18 105.2(12) . . ?
C24 C19 C18 134.5(11) . . ?
C21 C20 C19 120.0 . . ?
C21 C20 O4 126.3(11) . . ?
C19 C20 O4 113.6(11) . . ?
C20 C21 C22 120.0 . . ?
C20 C21 H21 120.0 . . ?
C22 C21 H21 120.0 . . ?
C23 C22 C21 120.0 . . ?
C23 C22 H22 120.0 . . ?
C21 C22 H22 120.0 . . ?
C22 C23 C24 120.0 . . ?
C22 C23 H23 120.0 . . ?
C24 C23 H23 120.0 . . ?
C23 C24 C19 120.0 . . ?
C23 C24 C25 124.1(13) . . ?
C19 C24 C25 115.9(13) . . ?
C24 C25 H25A 109.5 . . ?
C24 C25 H25B 109.5 . . ?
H25A C25 H25B 109.5 . . ?
C24 C25 H25C 109.5 . . ?
H25A C25 H25C 109.5 . . ?
H25B C25 H25C 109.5 . . ?
N2 C26 S2 172(3) . . ?
C4 O1 C1 106.7(18) . . ?
C7 O2 C4 107.3(13) . . ?
C17 O3 C14 113.3(18) . . ?
C20 O4 C17 104.5(14) . . ?
C13 S1 C5 97.5(11) . . ?
C26 S2 C18 98.5(10) . . ?

loop_
_geom_bond_atom_site_label_1
_geom_bond_atom_site_label_2
_geom_bond_distance
_geom_bond_site_symmetry_2
_geom_bond_publ_flag
C1 O1 1.48(3) . ?
C1 C2 1.50(3) . ?
C1 H1A 0.9700 . ?
C1 H1B 0.9700 . ?
C2 C3 1.47(3) . ?
C2 H2A 0.9700 . ?
C2 H2B 0.9700 . ?
C3 C4 1.48(3) . ?
C3 H3A 0.9700 . ?
C3 H3B 0.9700 . ?
C4 O1 1.41(2) . ?
C4 O2 1.49(2) . ?
C4 C5 1.53(3) . ?
C5 C6 1.48(2) . ?
C5 S1 1.83(2) . ?
C5 H5 0.9800 . ?
C6 C7 1.3900 . ?
C6 C11 1.3900 . ?
C7 O2 1.356(15) . ?
C7 C8 1.3900 . ?
C8 C9 1.3900 . ?
C8 H8 0.9300 . ?
C9 C10 1.3900 . ?
C9 H9 0.9300 . ?
C10 C11 1.3900 . ?
C10 H10 0.9300 . ?
C11 C12 1.46(3) . ?
C12 H12A 0.9600 . ?
C12 H12B 0.9600 . ?
C12 H12C 0.9600 . ?
C13 N1 1.14(2) . ?
C13 S1 1.67(2) . ?
C14 O3 1.38(3) . ?
C14 C15 1.56(3) . ?
C14 H14A 0.9700 . ?
C14 H14B 0.9700 . ?
C15 C16 1.46(3) . ?
C15 H15A 0.9700 . ?
C15 H15B 0.9700 . ?
C16 C17 1.57(3) . ?
C16 H16A 0.9700 . ?
C16 H16B 0.9700 . ?
C17 O3 1.38(2) . ?
C17 O4 1.46(2) . ?
C17 C18 1.50(3) . ?
C18 C19 1.55(2) . ?
C18 S2 1.817(18) . ?
C18 H18 0.9800 . ?
C19 C20 1.3900 . ?
C19 C24 1.3900 . ?
C20 C21 1.3900 . ?
C20 O4 1.396(18) . ?
C21 C22 1.3900 . ?
C21 H21 0.9300 . ?
C22 C23 1.3900 . ?
C22 H22 0.9300 . ?
C23 C24 1.3900 . ?
C23 H23 0.9300 . ?
C24 C25 1.51(2) . ?
C25 H25A 0.9600 . ?
C25 H25B 0.9600 . ?
C25 H25C 0.9600 . ?
C26 N2 1.08(2) . ?
C26 S2 1.73(2) . ?

loop_
_geom_torsion_atom_site_label_1
_geom_torsion_atom_site_label_2
_geom_torsion_atom_site_label_3
_geom_torsion_atom_site_label_4
_geom_torsion
_geom_torsion_site_symmetry_1
_geom_torsion_site_symmetry_2
_geom_torsion_site_symmetry_3
_geom_torsion_site_symmetry_4
_geom_torsion_publ_flag
O1 C1 C2 C3 -15(3) . . . . ?
C1 C2 C3 C4 24(3) . . . . ?
C2 C3 C4 O1 -25(3) . . . . ?
C2 C3 C4 O2 89(2) . . . . ?
C2 C3 C4 C5 -154(2) . . . . ?
O1 C4 C5 C6 86.8(17) . . . . ?
C3 C4 C5 C6 -143(2) . . . . ?
O2 C4 C5 C6 -23.9(19) . . . . ?
O1 C4 C5 S1 -147.0(14) . . . . ?
C3 C4 C5 S1 -17(3) . . . . ?
O2 C4 C5 S1 102.3(16) . . . . ?
C4 C5 C6 C7 17.9(16) . . . . ?
S1 C5 C6 C7 -107.9(12) . . . . ?
C4 C5 C6 C11 -166.3(13) . . . . ?
S1 C5 C6 C11 68.0(19) . . . . ?
C11 C6 C7 O2 179.3(13) . . . . ?
C5 C6 C7 O2 -4.1(14) . . . . ?
C11 C6 C7 C8 0.0 . . . . ?
C5 C6 C7 C8 176.6(13) . . . . ?
O2 C7 C8 C9 -179.3(15) . . . . ?
C6 C7 C8 C9 0.0 . . . . ?
C7 C8 C9 C10 0.0 . . . . ?
C8 C9 C10 C11 0.0 . . . . ?
C9 C10 C11 C6 0.0 . . . . ?
C9 C10 C11 C12 179.4(17) . . . . ?
C7 C6 C11 C10 0.0 . . . . ?
C5 C6 C11 C10 -175.4(17) . . . . ?
C7 C6 C11 C12 -179.4(17) . . . . ?
C5 C6 C11 C12 5(2) . . . . ?
O3 C14 C15 C16 -28(3) . . . . ?
C14 C15 C16 C17 20(3) . . . . ?
C15 C16 C17 O3 -6(2) . . . . ?
C15 C16 C17 O4 -121(2) . . . . ?
C15 C16 C17 C18 119(2) . . . . ?
O3 C17 C18 C19 -86.1(18) . . . . ?
O4 C17 C18 C19 29.9(18) . . . . ?
C16 C17 C18 C19 149.5(19) . . . . ?
O3 C17 C18 S2 150.6(14) . . . . ?
O4 C17 C18 S2 -93.4(17) . . . . ?
C16 C17 C18 S2 26(3) . . . . ?
C17 C18 C19 C20 -19.1(15) . . . . ?
S2 C18 C19 C20 107.6(11) . . . . ?
C17 C18 C19 C24 167.3(13) . . . . ?
S2 C18 C19 C24 -65.9(18) . . . . ?
C24 C19 C20 C21 0.0 . . . . ?
C18 C19 C20 C21 -174.7(12) . . . . ?
C24 C19 C20 O4 175.9(13) . . . . ?
C18 C19 C20 O4 1.2(13) . . . . ?
C19 C20 C21 C22 0.0 . . . . ?
O4 C20 C21 C22 -175.3(14) . . . . ?
C20 C21 C22 C23 0.0 . . . . ?
C21 C22 C23 C24 0.0 . . . . ?
C22 C23 C24 C19 0.0 . . . . ?
C22 C23 C24 C25 179.1(15) . . . . ?
C20 C19 C24 C23 0.0 . . . . ?
C18 C19 C24 C23 172.8(16) . . . . ?
C20 C19 C24 C25 -179.2(14) . . . . ?
C18 C19 C24 C25 -6.4(18) . . . . ?
C3 C4 O1 C1 17(2) . . . . ?
O2 C4 O1 C1 -98.1(18) . . . . ?
C5 C4 O1 C1 153.5(17) . . . . ?
C2 C1 O1 C4 -1(2) . . . . ?
C6 C7 O2 C4 -12.0(16) . . . . ?
C8 C7 O2 C4 167.3(13) . . . . ?
O1 C4 O2 C7 -89.9(17) . . . . ?
C3 C4 O2 C7 152.2(16) . . . . ?
C5 C4 O2 C7 22.0(19) . . . . ?
O4 C17 O3 C14 101(2) . . . . ?
C18 C17 O3 C14 -144.4(19) . . . . ?
C16 C17 O3 C14 -13(3) . . . . ?
C15 C14 O3 C17 25(3) . . . . ?
C21 C20 O4 C17 -166.4(12) . . . . ?
C19 C20 O4 C17 18.1(15) . . . . ?
O3 C17 O4 C20 86.3(18) . . . . ?
C18 C17 O4 C20 -30.1(18) . . . . ?
C16 C17 O4 C20 -159.1(15) . . . . ?
C6 C5 S1 C13 48.0(17) . . . . ?
C4 C5 S1 C13 -72.9(17) . . . . ?
C17 C18 S2 C26 64.7(18) . . . . ?
C19 C18 S2 C26 -52.5(16) . . . . ?
